data_4513845
loop_
_publ_author_name
'Liu, Yu-Chiao'
'Chu, Kai-Ti'
'Huang, Yi-Lan'
'Hsu, Cheng-Huey'
'Lee, Gene-Hsiang'
'Tseng, Mei-Chun'
'Chiang, Ming-Hsi'

_publ_section_title
;
 Protonation/Reduction of Carbonyl-Rich Diiron Complexes and the Direct
 Observation of Triprotonated Species: Insights into the Electrocatalytic
 Mechanism of Hydrogen Formation
;
_journal_issue 4
_journal_name_full 'ACS Catalysis'
_journal_page_first 2559
_journal_paper_doi 10.1021/acscatal.5b02646
_journal_volume 6
_journal_year 2016
_chemical_formula_sum 'C11 H7 F9 Fe2 O15 S5'
_chemical_formula_weight 822.17
_chemical_name_systematic
; 
 ? 
;
_space_group_IT_number 11
_symmetry_cell_setting monoclinic
_symmetry_space_group_name_Hall '-P 2yb'
_symmetry_space_group_name_H-M 'P 1 21/m 1'
_atom_sites_solution_hydrogens geom
_atom_sites_solution_primary direct
_atom_sites_solution_secondary difmap
_audit_creation_method SHELXL-97
_cell_angle_alpha 90.00
_cell_angle_beta 104.1454(13)
_cell_angle_gamma 90.00
_cell_formula_units_Z 2
_cell_length_a 6.4147(4)
_cell_length_b 18.5996(11)
_cell_length_c 11.5206(6)
_cell_measurement_reflns_used 2557
_cell_measurement_temperature 150(2)
_cell_measurement_theta_max 27.05
_cell_measurement_theta_min 2.19
_cell_volume 1332.85(13)
_computing_cell_refinement 'Bruker SAINT'
_computing_data_collection 'Bruker SMART'
_computing_data_reduction 'Bruker SAINT'
_computing_molecular_graphics 'Bruker SHELXTL'
_computing_publication_material 'Bruker SHELXTL'
_computing_structure_refinement 'SHELXL-97 (Sheldrick, 2008)'
_computing_structure_solution 'SHELXS-97 (Sheldrick, 2008)'
_diffrn_ambient_temperature 150(2)
_diffrn_measured_fraction_theta_full 0.997
_diffrn_measured_fraction_theta_max 0.997
_diffrn_measurement_device_type 'BRUKER SMART APEXCCD area detector'
_diffrn_measurement_method 'omega scans'
_diffrn_radiation_monochromator graphite
_diffrn_radiation_source 'fine-focus sealed tube'
_diffrn_radiation_type MoK\a
_diffrn_radiation_wavelength 0.71073
_diffrn_reflns_av_R_equivalents 0.0344
_diffrn_reflns_av_sigmaI/netI 0.0401
_diffrn_reflns_limit_h_max 8
_diffrn_reflns_limit_h_min -8
_diffrn_reflns_limit_k_max 24
_diffrn_reflns_limit_k_min -22
_diffrn_reflns_limit_l_max 14
_diffrn_reflns_limit_l_min -14
_diffrn_reflns_number 8728
_diffrn_reflns_theta_full 27.50
_diffrn_reflns_theta_max 27.50
_diffrn_reflns_theta_min 1.82
_exptl_absorpt_coefficient_mu 1.609
_exptl_absorpt_correction_T_max 0.9384
_exptl_absorpt_correction_T_min 0.6028
_exptl_absorpt_correction_type multi-scan
_exptl_absorpt_process_details 'SADABS (BRUKER, 2001)'
_exptl_crystal_colour orange-yellow
_exptl_crystal_density_diffrn 2.049
_exptl_crystal_density_meas ?
_exptl_crystal_density_method 'not measured'
_exptl_crystal_description plate
_exptl_crystal_F_000 812
_exptl_crystal_size_max 0.35
_exptl_crystal_size_mid 0.20
_exptl_crystal_size_min 0.04
_refine_diff_density_max 0.985
_refine_diff_density_min -0.798
_refine_diff_density_rms 0.100
_refine_ls_extinction_method none
_refine_ls_goodness_of_fit_ref 1.106
_refine_ls_hydrogen_treatment mixed
_refine_ls_matrix_type full
_refine_ls_number_parameters 233
_refine_ls_number_reflns 3148
_refine_ls_number_restraints 2
_refine_ls_restrained_S_all 1.106
_refine_ls_R_factor_all 0.0673
_refine_ls_R_factor_gt 0.0577
_refine_ls_shift/su_max 0.000
_refine_ls_shift/su_mean 0.000
_refine_ls_structure_factor_coef Fsqd
_refine_ls_weighting_details 'calc w=1/[\s^2^(Fo^2^)+(0.0509P)^2^+3.2154P] where P=(Fo^2^+2Fc^2^)/3'
_refine_ls_weighting_scheme calc
_refine_ls_wR_factor_gt 0.1301
_refine_ls_wR_factor_ref 0.1360
_reflns_number_gt 2736
_reflns_number_total 3148
_reflns_threshold_expression >2sigma(I)
_cod_data_source_file cs5b02646_si_002.cif
_cod_data_source_block ic17352
_cod_depositor_comments
;
The following automatic conversions were performed:

'_symmetry_cell_setting' value 'Monoclinic' changed to 'monoclinic'
according to
/usr/data/users/saulius/crontab/automatic-downloads/rss-feeds/ACS/lib/dictionaries/cif_core.dic
dictionary named 'cif_core.dic' version 2.4.2 from 2011-04-26.

'_exptl_crystal_density_meas' value 'not_measured' was changed to '?'
- the value is perceived as not measured.

Automatic conversion script
Id: cif_fix_values 4268 2015-11-12 08:31:59Z antanas 

 Adding full bibliography for 4513842--4513845.cif.
;
_cod_original_cell_volume 1332.86(13)
_cod_original_sg_symbol_H-M P2(1)/m
_cod_database_code 4513845

loop_
_symmetry_equiv_pos_as_xyz
'x, y, z'
'-x, y+1/2, -z'
'-x, -y, -z'
'x, -y-1/2, z'

loop_
_atom_site_label
_atom_site_type_symbol
_atom_site_fract_x
_atom_site_fract_y
_atom_site_fract_z
_atom_site_U_iso_or_equiv
_atom_site_adp_type
_atom_site_occupancy
_atom_site_symmetry_multiplicity
_atom_site_calc_flag
_atom_site_refinement_flags
_atom_site_disorder_group
Fe Fe 0.22015(8) 0.68111(3) 0.91093(5) 0.02766(18) Uani 1 1 d . .
H1 H 0.126(11) 0.7500 0.832(6) 0.045(19) Uiso 1 2 d S .
S1 S 0.5163(2) 0.7500 0.95137(12) 0.0293(3) Uani 1 2 d S .
S2 S 0.1502(2) 0.7500 1.05614(11) 0.0246(3) Uani 1 2 d S .
C1 C 0.2818(7) 0.6442(3) 0.7752(4) 0.0427(11) Uani 1 1 d . .
C2 C -0.0478(7) 0.6425(2) 0.8791(4) 0.0355(9) Uani 1 1 d . .
C3 C 0.3376(7) 0.6067(2) 1.0044(4) 0.0350(9) Uani 1 1 d . .
C4 C 0.5965(9) 0.7500 1.1137(5) 0.0315(12) Uani 1 2 d S .
H4A H 0.6857 0.7070 1.1413 0.038 Uiso 0.50 1 calc PR .
H4B H 0.6857 0.7930 1.1413 0.038 Uiso 0.50 1 calc PR .
C5 C 0.4037(9) 0.7500 1.1693(5) 0.0292(11) Uani 1 2 d S .
H5A H 0.4104 0.7930 1.2207 0.035 Uiso 0.50 1 calc PR .
H5B H 0.4104 0.7070 1.2207 0.035 Uiso 0.50 1 calc PR .
O1 O 0.3222(6) 0.6204(3) 0.6944(3) 0.0653(12) Uani 1 1 d . .
O2 O -0.2114(5) 0.6182(2) 0.8625(4) 0.0555(10) Uani 1 1 d . .
O3 O 0.4144(6) 0.56164(19) 1.0639(3) 0.0529(9) Uani 1 1 d . .
S3 S -0.01433(19) 0.56227(6) 0.25580(10) 0.0405(3) Uani 1 1 d . .
O4 O -0.1726(6) 0.5791(2) 0.3293(4) 0.0615(10) Uani 1 1 d D .
H4 H -0.153(16) 0.626(3) 0.373(8) 0.16(4) Uiso 1 1 d D .
O5 O -0.0905(8) 0.5053(3) 0.1792(5) 0.112(2) Uani 1 1 d . .
O6 O 0.0532(10) 0.6234(3) 0.2099(6) 0.114(2) Uani 1 1 d . .
C6 C 0.2123(10) 0.5264(4) 0.3642(5) 0.0652(16) Uani 1 1 d . .
F1 F 0.3689(5) 0.5133(2) 0.3152(4) 0.0847(12) Uani 1 1 d . .
F2 F 0.2669(9) 0.5650(5) 0.4534(5) 0.186(4) Uani 1 1 d . .
F3 F 0.1579(10) 0.4645(4) 0.4013(6) 0.155(3) Uani 1 1 d . .
S4 S -0.1343(3) 0.7500 0.48947(15) 0.0456(4) Uani 1 2 d S .
O7 O -0.133(3) 0.6702(5) 0.4754(12) 0.128(5) Uani 0.50 1 d P 1
O8 O -0.1746(12) 0.7829(4) 0.3786(6) 0.0515(17) Uani 0.50 1 d P 1
O9 O 0.0319(13) 0.7769(4) 0.5793(7) 0.071(3) Uani 0.50 1 d P 1
C7 C -0.3697(17) 0.7500 0.5429(9) 0.080(3) Uani 1 2 d SU .
F4 F -0.3530(14) 0.764(2) 0.6469(6) 0.127(12) Uani 0.50 1 d P 1
F5 F -0.5340(11) 0.7708(12) 0.4718(7) 0.128(10) Uani 0.50 1 d P 1
F6 F -0.383(3) 0.6698(7) 0.5559(17) 0.182(7) Uani 0.50 1 d PU 1

loop_
_atom_site_aniso_label
_atom_site_aniso_U_11
_atom_site_aniso_U_22
_atom_site_aniso_U_33
_atom_site_aniso_U_23
_atom_site_aniso_U_13
_atom_site_aniso_U_12
Fe 0.0229(3) 0.0342(3) 0.0251(3) -0.0060(2) 0.0042(2) 0.0001(2)
S1 0.0208(6) 0.0411(8) 0.0262(6) 0.000 0.0058(5) 0.000
S2 0.0236(6) 0.0274(7) 0.0236(6) 0.000 0.0073(5) 0.000
C1 0.029(2) 0.058(3) 0.038(2) -0.012(2) 0.0026(18) -0.001(2)
C2 0.028(2) 0.033(2) 0.044(2) -0.0105(18) 0.0065(17) 0.0015(17)
C3 0.032(2) 0.036(2) 0.038(2) -0.0113(19) 0.0098(17) 0.0027(18)
C4 0.024(3) 0.040(3) 0.026(3) 0.000 -0.002(2) 0.000
C5 0.033(3) 0.036(3) 0.018(2) 0.000 0.005(2) 0.000
O1 0.055(2) 0.100(3) 0.044(2) -0.036(2) 0.0189(17) -0.007(2)
O2 0.0291(16) 0.051(2) 0.084(3) -0.0217(19) 0.0075(17) -0.0039(15)
O3 0.058(2) 0.043(2) 0.055(2) 0.0021(17) 0.0098(17) 0.0178(17)
S3 0.0488(6) 0.0362(6) 0.0363(6) 0.0043(5) 0.0099(5) 0.0056(5)
O4 0.050(2) 0.077(3) 0.064(2) 0.003(2) 0.0273(19) 0.000(2)
O5 0.075(3) 0.109(4) 0.122(4) -0.074(4) -0.033(3) 0.033(3)
O6 0.139(5) 0.066(3) 0.176(6) 0.072(4) 0.111(5) 0.045(3)
C6 0.057(3) 0.084(5) 0.047(3) 0.001(3) -0.003(3) 0.012(3)
F1 0.0473(19) 0.114(3) 0.092(3) 0.001(2) 0.0157(19) 0.020(2)
F2 0.112(4) 0.296(9) 0.107(4) -0.123(5) -0.054(3) 0.080(5)
F3 0.160(5) 0.163(6) 0.153(5) 0.120(5) 0.062(4) 0.066(4)
S4 0.0450(9) 0.0581(11) 0.0335(8) 0.000 0.0093(7) 0.000
O7 0.246(16) 0.042(5) 0.132(10) -0.004(6) 0.119(11) 0.020(7)
O8 0.068(4) 0.054(4) 0.031(3) 0.005(3) 0.010(3) -0.020(3)
O9 0.058(4) 0.095(8) 0.050(4) 0.011(4) -0.007(3) -0.026(4)
C7 0.071(6) 0.115(6) 0.056(5) 0.000 0.023(5) 0.000
F4 0.114(6) 0.23(3) 0.052(4) -0.015(9) 0.045(4) 0.055(15)
F5 0.053(4) 0.25(3) 0.082(5) -0.027(9) 0.013(4) 0.064(10)
F6 0.249(18) 0.124(7) 0.232(16) -0.011(11) 0.171(15) -0.070(11)

loop_
_atom_type_symbol
_atom_type_description
_atom_type_scat_dispersion_real
_atom_type_scat_dispersion_imag
_atom_type_scat_source
C C 0.0033 0.0016 'International Tables Vol C Tables 4.2.6.8 and 6.1.1.4'
H H 0.0000 0.0000 'International Tables Vol C Tables 4.2.6.8 and 6.1.1.4'
O O 0.0106 0.0060 'International Tables Vol C Tables 4.2.6.8 and 6.1.1.4'
F F 0.0171 0.0103 'International Tables Vol C Tables 4.2.6.8 and 6.1.1.4'
S S 0.1246 0.1234 'International Tables Vol C Tables 4.2.6.8 and 6.1.1.4'
Fe Fe 0.3463 0.8444 'International Tables Vol C Tables 4.2.6.8 and 6.1.1.4'

loop_
_geom_angle_atom_site_label_1
_geom_angle_atom_site_label_2
_geom_angle_atom_site_label_3
_geom_angle
_geom_angle_site_symmetry_1
_geom_angle_site_symmetry_3
H1 Fe C3 177(2) . .
H1 Fe C2 90(2) . .
C3 Fe C2 93.1(2) . .
H1 Fe C1 87(2) . .
C3 Fe C1 94.4(2) . .
C2 Fe C1 94.0(2) . .
H1 Fe S2 81(2) . .
C3 Fe S2 97.12(13) . .
C2 Fe S2 91.43(14) . .
C1 Fe S2 167.01(17) . .
H1 Fe S1 81(2) . .
C3 Fe S1 96.06(14) . .
C2 Fe S1 168.38(14) . .
C1 Fe S1 92.45(15) . .
S2 Fe S1 80.33(5) . .
H1 Fe Fe 37(2) . 4_575
C3 Fe Fe 140.19(13) . 4_575
C2 Fe Fe 113.32(13) . 4_575
C1 Fe Fe 111.96(17) . 4_575
S2 Fe Fe 55.07(2) . 4_575
S1 Fe Fe 55.18(2) . 4_575
C4 S1 Fe 103.10(15) . 4_575
C4 S1 Fe 103.10(15) . .
Fe S1 Fe 69.64(5) 4_575 .
C5 S2 Fe 103.21(15) . 4_575
C5 S2 Fe 103.21(14) . .
Fe S2 Fe 69.85(5) 4_575 .
O1 C1 Fe 178.2(5) . .
O2 C2 Fe 178.2(5) . .
O3 C3 Fe 178.2(4) . .
C5 C4 S1 112.2(4) . .
C4 C5 S2 111.9(4) . .
O6 S3 O5 119.0(4) . .
O6 S3 O4 111.4(3) . .
O5 S3 O4 109.6(3) . .
O6 S3 C6 107.4(4) . .
O5 S3 C6 104.9(3) . .
O4 S3 C6 103.2(3) . .
F2 C6 F1 112.4(6) . .
F2 C6 F3 106.6(7) . .
F1 C6 F3 106.0(6) . .
F2 C6 S3 112.3(5) . .
F1 C6 S3 110.5(4) . .
F3 C6 S3 108.7(5) . .
O8 S4 O8 52.6(6) 4_575 .
O8 S4 O9 141.8(5) 4_575 .
O8 S4 O9 117.8(4) . .
O8 S4 O9 117.8(4) 4_575 4_575
O8 S4 O9 141.8(5) . 4_575
O9 S4 O9 42.3(7) . 4_575
O8 S4 O7 57.6(6) 4_575 .
O8 S4 O7 110.2(6) . .
O9 S4 O7 114.6(8) . .
O9 S4 O7 72.5(7) 4_575 .
O8 S4 O7 110.2(6) 4_575 4_575
O8 S4 O7 57.6(6) . 4_575
O9 S4 O7 72.5(7) . 4_575
O9 S4 O7 114.6(8) 4_575 4_575
O7 S4 O7 167.3(9) . 4_575
O8 S4 C7 109.9(5) 4_575 .
O8 S4 C7 109.9(5) . .
O9 S4 C7 107.9(5) . .
O9 S4 C7 107.9(5) 4_575 .
O7 S4 C7 93.8(5) . .
O7 S4 C7 93.8(5) 4_575 .
O8 O7 S4 57.2(5) 4_575 .
O8 O7 O9 99.6(8) 4_575 4_575
S4 O7 O9 50.8(5) . 4_575
O8 O8 S4 63.7(3) 4_575 .
O8 O8 O7 128.9(5) 4_575 4_575
S4 O8 O7 65.2(5) . 4_575
O9 O9 S4 68.9(3) 4_575 .
O9 O9 O7 125.3(5) 4_575 4_575
S4 O9 O7 56.7(5) . 4_575
F4 C7 F4 25(4) 4_575 .
F4 C7 F5 125.9(11) 4_575 .
F4 C7 F5 116.6(13) . .
F4 C7 F5 116.6(13) 4_575 4_575
F4 C7 F5 125.9(12) . 4_575
F5 C7 F5 37(2) . 4_575
F4 C7 F6 96(2) 4_575 4_575
F4 C7 F6 71(2) . 4_575
F5 C7 F6 72.1(13) . 4_575
F5 C7 F6 108.5(15) 4_575 4_575
F4 C7 F6 71(2) 4_575 .
F4 C7 F6 96(2) . .
F5 C7 F6 108.5(16) . .
F5 C7 F6 72.1(13) 4_575 .
F6 C7 F6 165.4(13) 4_575 .
F4 C7 S4 118.1(9) 4_575 .
F4 C7 S4 118.1(9) . .
F5 C7 S4 115.7(7) . .
F5 C7 S4 115.7(7) 4_575 .
F6 C7 S4 96.4(7) 4_575 .
F6 C7 S4 96.4(7) . .
F4 F4 C7 77(2) 4_575 .
F4 F4 F6 140.3(11) 4_575 4_575
C7 F4 F6 63.2(12) . 4_575
F5 F5 C7 71.6(10) 4_575 .
F5 F5 F6 132.9(8) 4_575 4_575
C7 F5 F6 61.8(7) . 4_575
C7 F6 F4 45.7(11) . 4_575
C7 F6 F5 46.1(9) . 4_575
F4 F6 F5 80.1(12) 4_575 4_575

loop_
_geom_bond_atom_site_label_1
_geom_bond_atom_site_label_2
_geom_bond_distance
_geom_bond_site_symmetry_2
Fe H1 1.60(4) .
Fe C3 1.802(5) .
Fe C2 1.816(4) .
Fe C1 1.838(5) .
Fe S2 2.2379(12) .
Fe S1 2.2439(12) .
Fe Fe 2.5625(12) 4_575
S1 C4 1.814(5) .
S1 Fe 2.2439(12) 4_575
S2 C5 1.819(6) .
S2 Fe 2.2379(12) 4_575
C1 O1 1.116(5) .
C2 O2 1.115(5) .
C3 O3 1.118(5) .
C4 C5 1.526(8) .
S3 O6 1.368(4) .
S3 O5 1.389(5) .
S3 O4 1.506(4) .
S3 C6 1.797(6) .
C6 F2 1.233(8) .
C6 F1 1.290(7) .
C6 F3 1.304(9) .
S4 O8 1.382(6) 4_575
S4 O8 1.382(6) .
S4 O9 1.385(7) .
S4 O9 1.385(7) 4_575
S4 O7 1.493(9) .
S4 O7 1.493(9) 4_575
S4 C7 1.765(10) .
O7 O8 1.388(13) 4_575
O7 O9 1.703(16) 4_575
O8 O8 1.224(14) 4_575
O8 O7 1.388(13) 4_575
O9 O9 0.999(17) 4_575
O9 O7 1.703(16) 4_575
C7 F4 1.205(15) 4_575
C7 F4 1.205(15) .
C7 F5 1.229(13) .
C7 F5 1.229(13) 4_575
C7 F6 1.504(13) 4_575
C7 F6 1.504(13) .
F4 F4 0.53(9) 4_575
F4 F6 1.59(4) 4_575
F5 F5 0.77(4) 4_575
F5 F6 1.62(2) 4_575
F6 F4 1.59(4) 4_575
F6 F5 1.62(2) 4_575

loop_
_geom_hbond_atom_site_label_D
_geom_hbond_atom_site_label_H
_geom_hbond_atom_site_label_A
_geom_hbond_distance_DH
_geom_hbond_distance_HA
_geom_hbond_distance_DA
_geom_hbond_angle_DHA
_geom_hbond_site_symmetry_A
O4 H4 O7 0.999(10) 1.42(5) 2.358(12) 154(10) .
O4 H4 O8 0.999(10) 1.70(5) 2.629(8) 152(9) 4_575
